data_1568009
loop_
_publ_author_name
'Liu, Wei-Chun'
'Gabba\"i, Fran\,cois P.'

_publ_section_title
;
 Placing gold on a \p+-surface: ligand design and impact on reactivity
;
_journal_issue 2
_journal_name_full 'Chemical Science'
_journal_page_first 277
_journal_page_last 283
_journal_paper_doi 10.1039/D2SC05574K
_journal_volume 14
_journal_year 2023
_chemical_formula_moiety 'C37 H26 O P, B F4'
_chemical_formula_sum 'C37 H26 B F4 O P'
_chemical_formula_weight 604.36
_space_group_crystal_system triclinic
_space_group_IT_number 2
_space_group_name_Hall '-P 1'
_space_group_name_H-M_alt 'P -1'
_atom_sites_solution_hydrogens mixed
_atom_sites_solution_primary iterative
_audit_creation_date 2022-02-09
_audit_creation_method
;
Olex2 1.5
(compiled 2021.10.07 svn.r9718050b for OlexSys, GUI svn.r6410)
;
_audit_update_record
;
2022-07-18 deposited with the CCDC.	2022-11-22 downloaded from the CCDC.
;
_cell_angle_alpha 89.9980(10)
_cell_angle_beta 86.0840(10)
_cell_angle_gamma 84.7210(10)
_cell_formula_units_Z 2
_cell_length_a 8.0558(4)
_cell_length_b 13.0237(6)
_cell_length_c 13.3743(6)
_cell_measurement_reflns_used 9096
_cell_measurement_temperature 110.00
_cell_measurement_theta_max 29.57
_cell_measurement_theta_min 2.20
_cell_volume 1393.94(11)
_computing_cell_refinement 'SAINT V8.38A (Bruker, 2018)'
_computing_data_reduction 'SAINT V8.38A (Bruker, 2018)'
_computing_molecular_graphics 'Olex2 1.5 (Dolomanov et al., 2009)'
_computing_publication_material 'Olex2 1.5 (Dolomanov et al., 2009)'
_computing_structure_refinement 'XL  (Sheldrick, 2008)'
_computing_structure_solution 'olex2.solve 1.5 (Bourhis et al., 2015)'
_diffrn_ambient_temperature 110.00
_diffrn_measured_fraction_theta_full 0.999
_diffrn_measured_fraction_theta_max 0.999
_diffrn_measurement_device_type 'Bruker APEX-II CCD'
_diffrn_measurement_method '\f and \w scans'
_diffrn_radiation_type MoK\a
_diffrn_radiation_wavelength 0.71073
_diffrn_reflns_av_R_equivalents 0.0456
_diffrn_reflns_av_unetI/netI 0.0268
_diffrn_reflns_Laue_measured_fraction_full 0.999
_diffrn_reflns_Laue_measured_fraction_max 0.999
_diffrn_reflns_limit_h_max 11
_diffrn_reflns_limit_h_min -11
_diffrn_reflns_limit_k_max 17
_diffrn_reflns_limit_k_min -17
_diffrn_reflns_limit_l_max 18
_diffrn_reflns_limit_l_min -18
_diffrn_reflns_number 64953
_diffrn_reflns_point_group_measured_fraction_full 0.999
_diffrn_reflns_point_group_measured_fraction_max 0.999
_diffrn_reflns_theta_full 25.242
_diffrn_reflns_theta_max 29.130
_diffrn_reflns_theta_min 2.183
_diffrn_source_current 1.0
_diffrn_source_power 0.05
_diffrn_source_voltage 50.0
_diffrn_standards_number 0
_exptl_absorpt_coefficient_mu 0.157
_exptl_absorpt_correction_T_max 0.7460
_exptl_absorpt_correction_T_min 0.7101
_exptl_absorpt_correction_type multi-scan
_exptl_absorpt_process_details
;
SADABS-2016/2 (Bruker,2016/2) was used for absorption correction.
wR2(int) was 0.1015 before and 0.0551 after correction.
The Ratio of minimum to maximum transmission is 0.9519.
The \l/2 correction factor is Not present.
;
_exptl_crystal_colour colourless
_exptl_crystal_colour_primary colourless
_exptl_crystal_density_diffrn 1.440
_exptl_crystal_description block
_exptl_crystal_F_000 624
_exptl_crystal_size_max 0.336
_exptl_crystal_size_mid 0.255
_exptl_crystal_size_min 0.214
_refine_diff_density_max 1.175
_refine_diff_density_min -0.503
_refine_diff_density_rms 0.068
_refine_ls_extinction_method none
_refine_ls_goodness_of_fit_ref 1.078
_refine_ls_hydrogen_treatment mixed
_refine_ls_matrix_type full
_refine_ls_number_parameters 413
_refine_ls_number_reflns 7480
_refine_ls_number_restraints 18
_refine_ls_restrained_S_all 1.083
_refine_ls_R_factor_all 0.0734
_refine_ls_R_factor_gt 0.0592
_refine_ls_shift/su_max 0.001
_refine_ls_shift/su_mean 0.000
_refine_ls_structure_factor_coef Fsqd
_refine_ls_weighting_details 'w=1/[\s^2^(Fo^2^)+(0.0674P)^2^+1.5154P] where P=(Fo^2^+2Fc^2^)/3'
_refine_ls_weighting_scheme calc
_refine_ls_wR_factor_gt 0.1518
_refine_ls_wR_factor_ref 0.1621
_reflns_Friedel_coverage 0.000
_reflns_number_gt 6181
_reflns_number_total 7480
_reflns_threshold_expression 'I > 2\s(I)'
_cod_data_source_file d2sc05574k2.cif
_cod_data_source_block wcl_220209_1_0ma_a
_cod_depositor_comments 'Adding full bibliography for 1568005--1568011.cif.'
_cod_database_code 1568009
_shelx_shelxl_version_number 2018/3
_shelx_space_group_comment
;
The symmetry employed for this shelxl refinement is uniquely defined
by the following loop, which should always be used as a source of
symmetry information in preference to the above space-group names.
They are only intended as comments.
;
_shelx_estimated_absorpt_t_max 0.967
_shelx_estimated_absorpt_t_min 0.949
_olex2_refinement_description
;
1. Fixed Uiso
 At 1.2 times of:
  All C(H) groups
2. Uiso/Uaniso restraints and constraints
C10 \\sim C9 \\sim C12 \\sim C14: within 2A with sigma of 0.0005 and sigma for
terminal atoms of 0.001 within 2A
3.a Aromatic/amide H refined with riding coordinates:
 C1(H1), C2(H2), C3(H3), C4(H4), C5(H5), C6(H6), C7(H7), C8(H8), C15(H15),
 C16(H16), C19(H19), C20(H20), C27(H27), C28(H28), C29(H29), C30(H30), C31(H31),
  C33(H33), C34(H34), C35(H35), C36(H36), C37(H37)
;
_olex2_submission_special_instructions 'No special instructions were received'

loop_
_space_group_symop_operation_xyz
'x, y, z'
'-x, -y, -z'

loop_
_atom_site_label
_atom_site_type_symbol
_atom_site_fract_x
_atom_site_fract_y
_atom_site_fract_z
_atom_site_U_iso_or_equiv
_atom_site_adp_type
_atom_site_occupancy
_atom_site_site_symmetry_order
_atom_site_calc_flag
_atom_site_refinement_flags_posn
_atom_site_refinement_flags_adp
_atom_site_refinement_flags_occupancy
_atom_site_disorder_assembly
_atom_site_disorder_group
P1 P 0.41857(6) 0.70467(4) 0.24344(4) 0.02017(12) Uani 1 1 d . . . . .
O1 O 0.7992(2) 0.53467(11) 0.11890(12) 0.0319(4) Uani 1 1 d . . . . .
C1 C 0.8099(3) 0.80675(15) 0.18975(15) 0.0245(4) Uani 1 1 d . . . . .
H1 H 0.763568 0.855231 0.239447 0.029 Uiso 1 1 calc R U . . .
C2 C 0.9161(3) 0.83820(16) 0.11205(16) 0.0283(4) Uani 1 1 d . . . . .
H2 H 0.940274 0.908157 0.107924 0.034 Uiso 1 1 calc R U . . .
C3 C 0.9870(3) 0.76728(18) 0.04025(16) 0.0290(4) Uani 1 1 d . . . . .
H3 H 1.060124 0.788722 -0.012838 0.035 Uiso 1 1 calc R U . . .
C4 C 0.9512(3) 0.66556(17) 0.04591(16) 0.0280(4) Uani 1 1 d . . . . .
H4 H 1.001331 0.616555 -0.002272 0.034 Uiso 1 1 calc R U . . .
C5 C 0.7465(3) 0.38537(17) 0.21009(19) 0.0339(5) Uani 1 1 d . . . . .
H5 H 0.788921 0.345486 0.152929 0.041 Uiso 1 1 calc R U . . .
C6 C 0.6916(3) 0.33732(17) 0.2965(2) 0.0394(6) Uani 1 1 d . . . . .
H6 H 0.693830 0.264306 0.298794 0.047 Uiso 1 1 calc R U . . .
C7 C 0.6332(4) 0.39660(19) 0.3799(2) 0.0429(6) Uani 1 1 d . . . . .
H7 H 0.597838 0.363792 0.440108 0.051 Uiso 1 1 calc R U . . .
C8 C 0.6259(3) 0.50273(17) 0.37628(18) 0.0336(5) Uani 1 1 d . . . . .
H8 H 0.587031 0.542253 0.434305 0.040 Uiso 1 1 calc R U . . .
C9 C 0.6467(2) 0.66787(14) 0.27747(13) 0.0178(2) Uani 1 1 d . U . . .
C10 C 0.7701(2) 0.70450(14) 0.19590(14) 0.0186(3) Uani 1 1 d . U . . .
C11 C 0.8414(3) 0.63568(15) 0.12274(15) 0.0236(4) Uani 1 1 d . . . . .
C12 C 0.6748(2) 0.55244(14) 0.28893(14) 0.0199(3) Uani 1 1 d . U . . .
C13 C 0.7397(3) 0.49208(15) 0.20700(16) 0.0261(4) Uani 1 1 d . . . . .
C14 C 0.6494(2) 0.72822(14) 0.37628(14) 0.0191(3) Uani 1 1 d . U . . .
C15 C 0.7815(3) 0.73226(18) 0.43663(16) 0.0297(4) Uani 1 1 d . . . . .
H15 H 0.885903 0.695519 0.416745 0.036 Uiso 1 1 calc R U . . .
C16 C 0.7652(3) 0.7900(2) 0.52772(17) 0.0355(5) Uani 1 1 d . . . . .
H16 H 0.858262 0.791963 0.567394 0.043 Uiso 1 1 calc R U . . .
C17 C 0.6154(3) 0.84260(17) 0.55812(15) 0.0314(5) Uani 1 1 d . . . . .
C18 C 0.3316(3) 0.89233(15) 0.53340(16) 0.0297(5) Uani 1 1 d . . . . .
C19 C 0.1936(3) 0.88911(16) 0.47884(18) 0.0322(5) Uani 1 1 d . . . . .
H19 H 0.089741 0.923623 0.503255 0.039 Uiso 1 1 calc R U . . .
C20 C 0.2050(3) 0.83464(15) 0.38626(16) 0.0265(4) Uani 1 1 d . . . . .
H20 H 0.109077 0.833649 0.348829 0.032 Uiso 1 1 calc R U . . .
C21 C 0.3559(2) 0.78268(14) 0.35005(14) 0.0201(3) Uani 1 1 d . . . . .
C22 C 0.4964(2) 0.78305(14) 0.40700(14) 0.0196(3) Uani 1 1 d . . . . .
C23 C 0.4817(3) 0.83850(15) 0.49696(14) 0.0247(4) Uani 1 1 d . . . . .
C24 C 0.5505(4) 0.9085(2) 0.64889(18) 0.0432(7) Uani 1 1 d . . . . .
H24A H 0.562(4) 0.863(2) 0.707(2) 0.046(8) Uiso 1 1 d . . . . .
H24B H 0.615(4) 0.968(3) 0.656(2) 0.057(9) Uiso 1 1 d . . . . .
C25 C 0.3662(4) 0.94336(18) 0.63120(18) 0.0403(6) Uani 1 1 d . . . . .
H25A H 0.300(4) 0.925(2) 0.684(2) 0.040(8) Uiso 1 1 d . . . . .
H25B H 0.339(4) 1.018(2) 0.624(2) 0.046(8) Uiso 1 1 d . . . . .
C26 C 0.3048(2) 0.59312(15) 0.24606(17) 0.0258(4) Uani 1 1 d . . . . .
C27 C 0.2239(3) 0.56580(18) 0.3364(2) 0.0372(5) Uani 1 1 d . . . . .
H27 H 0.220633 0.609789 0.393328 0.045 Uiso 1 1 calc R U . . .
C28 C 0.1484(4) 0.4744(2) 0.3431(3) 0.0495(7) Uani 1 1 d . . . . .
H28 H 0.092169 0.456417 0.404426 0.059 Uiso 1 1 calc R U . . .
C29 C 0.1542(3) 0.40943(19) 0.2612(3) 0.0476(7) Uani 1 1 d . . . . .
H29 H 0.104441 0.346130 0.266616 0.057 Uiso 1 1 calc R U . . .
C30 C 0.2316(4) 0.4364(2) 0.1727(2) 0.0487(7) Uani 1 1 d . . . . .
H30 H 0.234091 0.391781 0.116359 0.058 Uiso 1 1 calc R U . . .
C31 C 0.3072(3) 0.5282(2) 0.1633(2) 0.0400(5) Uani 1 1 d . . . . .
H31 H 0.359964 0.546249 0.100878 0.048 Uiso 1 1 calc R U . . .
C32 C 0.4101(2) 0.77329(17) 0.12862(15) 0.0258(4) Uani 1 1 d . . . . .
C33 C 0.3364(3) 0.87418(17) 0.12966(17) 0.0290(4) Uani 1 1 d . . . . .
H33 H 0.289832 0.905253 0.190765 0.035 Uiso 1 1 calc R U . . .
C34 C 0.3313(3) 0.92931(19) 0.04060(18) 0.0361(5) Uani 1 1 d . . . . .
H34 H 0.280010 0.997986 0.040880 0.043 Uiso 1 1 calc R U . . .
C35 C 0.4001(3) 0.8849(2) -0.04778(19) 0.0408(6) Uani 1 1 d . . . . .
H35 H 0.395549 0.923076 -0.108210 0.049 Uiso 1 1 calc R U . . .
C36 C 0.4756(3) 0.7854(2) -0.04952(18) 0.0409(6) Uani 1 1 d . . . . .
H36 H 0.523543 0.755598 -0.110899 0.049 Uiso 1 1 calc R U . . .
C37 C 0.4818(3) 0.72869(19) 0.03825(16) 0.0330(5) Uani 1 1 d . . . . .
H37 H 0.534034 0.660230 0.037234 0.040 Uiso 1 1 calc R U . . .
F1 F 0.9080(2) 0.10777(15) 0.16721(11) 0.0563(5) Uani 1 1 d . . . . .
F2 F 1.1826(2) 0.13496(19) 0.17681(16) 0.0729(6) Uani 1 1 d . . . . .
F3 F 1.0630(3) 0.01895(14) 0.27982(16) 0.0698(6) Uani 1 1 d . . . . .
F4 F 0.9904(2) 0.18671(12) 0.30029(13) 0.0491(4) Uani 1 1 d . . . . .
B1 B 1.0382(3) 0.1107(2) 0.2285(2) 0.0310(5) Uani 1 1 d . . . . .

loop_
_atom_site_aniso_label
_atom_site_aniso_U_11
_atom_site_aniso_U_22
_atom_site_aniso_U_33
_atom_site_aniso_U_23
_atom_site_aniso_U_13
_atom_site_aniso_U_12
P1 0.0192(2) 0.0192(2) 0.0222(2) -0.00069(17) -0.00021(17) -0.00328(17)
O1 0.0420(9) 0.0227(7) 0.0304(8) -0.0050(6) 0.0111(7) -0.0101(6)
C1 0.0259(9) 0.0191(9) 0.0283(10) -0.0017(7) 0.0029(8) -0.0047(7)
C2 0.0295(10) 0.0246(10) 0.0319(10) 0.0031(8) 0.0019(8) -0.0110(8)
C3 0.0256(10) 0.0362(11) 0.0258(10) 0.0038(8) 0.0045(8) -0.0099(8)
C4 0.0289(10) 0.0292(10) 0.0250(10) -0.0019(8) 0.0068(8) -0.0038(8)
C5 0.0305(11) 0.0239(10) 0.0455(13) -0.0047(9) 0.0100(9) -0.0015(8)
C6 0.0358(12) 0.0191(10) 0.0611(16) 0.0038(10) 0.0119(11) -0.0017(8)
C7 0.0515(15) 0.0280(11) 0.0460(14) 0.0125(10) 0.0166(12) -0.0021(10)
C8 0.0387(12) 0.0260(10) 0.0335(11) 0.0052(8) 0.0118(9) -0.0005(9)
C9 0.0152(4) 0.0178(5) 0.0200(5) -0.0004(4) 0.0018(4) -0.0020(4)
C10 0.0162(5) 0.0186(5) 0.0207(6) -0.0002(5) 0.0014(5) -0.0024(5)
C11 0.0261(9) 0.0196(9) 0.0250(9) -0.0013(7) 0.0033(7) -0.0050(7)
C12 0.0168(5) 0.0198(6) 0.0225(6) -0.0001(5) 0.0024(5) -0.0013(5)
C13 0.0236(9) 0.0224(9) 0.0313(10) -0.0002(8) 0.0057(8) -0.0026(7)
C14 0.0169(5) 0.0191(5) 0.0212(6) 0.0001(5) 0.0016(5) -0.0026(5)
C15 0.0243(10) 0.0370(11) 0.0291(10) 0.0043(8) -0.0037(8) -0.0082(8)
C16 0.0366(12) 0.0481(14) 0.0260(10) 0.0051(9) -0.0085(9) -0.0218(10)
C17 0.0458(13) 0.0310(11) 0.0203(9) -0.0012(8) 0.0012(8) -0.0221(9)
C18 0.0441(12) 0.0162(8) 0.0275(10) -0.0032(7) 0.0149(9) -0.0090(8)
C19 0.0348(11) 0.0192(9) 0.0388(12) 0.0005(8) 0.0168(9) 0.0036(8)
C20 0.0229(9) 0.0214(9) 0.0338(11) 0.0034(8) 0.0052(8) 0.0009(7)
C21 0.0201(8) 0.0169(8) 0.0228(9) 0.0009(6) 0.0027(7) -0.0023(6)
C22 0.0232(9) 0.0153(8) 0.0201(8) 0.0007(6) 0.0035(7) -0.0043(6)
C23 0.0344(10) 0.0194(9) 0.0208(9) -0.0007(7) 0.0052(8) -0.0110(8)
C24 0.0668(17) 0.0427(14) 0.0239(11) -0.0080(10) 0.0081(11) -0.0328(13)
C25 0.0689(17) 0.0247(11) 0.0273(11) -0.0085(9) 0.0190(11) -0.0205(11)
C26 0.0197(9) 0.0214(9) 0.0368(11) 0.0007(8) -0.0050(8) -0.0033(7)
C27 0.0354(12) 0.0288(11) 0.0478(14) 0.0001(10) 0.0070(10) -0.0129(9)
C28 0.0427(14) 0.0351(13) 0.0719(19) 0.0081(13) 0.0068(13) -0.0184(11)
C29 0.0310(12) 0.0260(11) 0.089(2) 0.0039(12) -0.0168(13) -0.0105(9)
C30 0.0513(16) 0.0326(13) 0.0661(19) -0.0129(12) -0.0215(14) -0.0110(11)
C31 0.0442(14) 0.0371(13) 0.0411(13) -0.0063(10) -0.0083(11) -0.0127(10)
C32 0.0218(9) 0.0318(10) 0.0246(9) 0.0010(8) -0.0040(7) -0.0058(8)
C33 0.0268(10) 0.0297(10) 0.0318(11) 0.0066(8) -0.0028(8) -0.0084(8)
C34 0.0357(12) 0.0362(12) 0.0384(12) 0.0135(10) -0.0065(10) -0.0114(10)
C35 0.0398(13) 0.0525(15) 0.0332(12) 0.0155(11) -0.0092(10) -0.0165(11)
C36 0.0425(13) 0.0587(16) 0.0231(10) 0.0012(10) -0.0024(9) -0.0135(12)
C37 0.0328(11) 0.0413(12) 0.0251(10) -0.0011(9) -0.0024(8) -0.0047(9)
F1 0.0639(11) 0.0808(13) 0.0323(8) 0.0129(8) -0.0167(7) -0.0402(10)
F2 0.0440(10) 0.1048(17) 0.0687(13) 0.0134(12) 0.0134(9) -0.0127(10)
F3 0.0827(14) 0.0375(9) 0.0846(14) 0.0198(9) -0.0001(11) 0.0143(9)
F4 0.0509(9) 0.0363(8) 0.0612(10) -0.0128(7) -0.0094(8) -0.0056(7)
B1 0.0317(12) 0.0276(11) 0.0337(12) 0.0004(9) -0.0027(10) -0.0022(9)

loop_
_atom_type_symbol
_atom_type_description
_atom_type_scat_dispersion_real
_atom_type_scat_dispersion_imag
_atom_type_scat_source
C C 0.0033 0.0016 'International Tables Vol C Tables 4.2.6.8 and 6.1.1.4'
H H 0.0000 0.0000 'International Tables Vol C Tables 4.2.6.8 and 6.1.1.4'
B B 0.0013 0.0007 'International Tables Vol C Tables 4.2.6.8 and 6.1.1.4'
F F 0.0171 0.0103 'International Tables Vol C Tables 4.2.6.8 and 6.1.1.4'
O O 0.0106 0.0060 'International Tables Vol C Tables 4.2.6.8 and 6.1.1.4'
P P 0.1023 0.0942 'International Tables Vol C Tables 4.2.6.8 and 6.1.1.4'

loop_
_geom_angle_atom_site_label_1
_geom_angle_atom_site_label_2
_geom_angle_atom_site_label_3
_geom_angle
_geom_angle_site_symmetry_1
_geom_angle_site_symmetry_3
_geom_angle_publ_flag
C21 P1 C9 96.83(8) . . ?
C21 P1 C26 109.84(9) . . ?
C21 P1 C32 113.39(10) . . ?
C26 P1 C9 110.27(9) . . ?
C32 P1 C9 112.00(9) . . ?
C32 P1 C26 113.35(10) . . ?
C13 O1 C11 117.41(16) . . ?
C2 C1 H1 119.6 . . ?
C2 C1 C10 120.83(18) . . ?
C10 C1 H1 119.6 . . ?
C1 C2 H2 120.0 . . ?
C1 C2 C3 119.91(19) . . ?
C3 C2 H2 120.0 . . ?
C2 C3 H3 119.9 . . ?
C4 C3 C2 120.10(18) . . ?
C4 C3 H3 119.9 . . ?
C3 C4 H4 120.3 . . ?
C3 C4 C11 119.36(19) . . ?
C11 C4 H4 120.3 . . ?
C6 C5 H5 120.1 . . ?
C6 C5 C13 119.8(2) . . ?
C13 C5 H5 120.1 . . ?
C5 C6 H6 120.3 . . ?
C5 C6 C7 119.4(2) . . ?
C7 C6 H6 120.3 . . ?
C6 C7 H7 119.7 . . ?
C8 C7 C6 120.6(2) . . ?
C8 C7 H7 119.7 . . ?
C7 C8 H8 119.6 . . ?
C7 C8 C12 120.8(2) . . ?
C12 C8 H8 119.6 . . ?
C10 C9 P1 110.34(12) . . ?
C10 C9 C14 112.01(14) . . ?
C12 C9 P1 109.32(12) . . ?
C12 C9 C10 110.07(14) . . ?
C12 C9 C14 113.86(15) . . ?
C14 C9 P1 100.86(11) . . ?
C1 C10 C9 122.46(16) . . ?
C11 C10 C1 118.00(17) . . ?
C11 C10 C9 119.49(16) . . ?
C4 C11 O1 116.39(17) . . ?
C10 C11 O1 121.75(17) . . ?
C10 C11 C4 121.76(18) . . ?
C8 C12 C9 122.30(17) . . ?
C8 C12 C13 118.07(18) . . ?
C13 C12 C9 119.42(17) . . ?
O1 C13 C5 116.58(18) . . ?
O1 C13 C12 122.12(17) . . ?
C5 C13 C12 121.30(19) . . ?
C15 C14 C9 127.77(17) . . ?
C15 C14 C22 118.19(18) . . ?
C22 C14 C9 114.03(16) . . ?
C14 C15 H15 119.1 . . ?
C14 C15 C16 121.8(2) . . ?
C16 C15 H15 119.1 . . ?
C15 C16 H16 120.0 . . ?
C17 C16 C15 120.0(2) . . ?
C17 C16 H16 120.0 . . ?
C16 C17 C23 118.21(19) . . ?
C16 C17 C24 134.9(2) . . ?
C23 C17 C24 106.9(2) . . ?
C19 C18 C23 118.44(19) . . ?
C19 C18 C25 134.9(2) . . ?
C23 C18 C25 106.7(2) . . ?
C18 C19 H19 119.7 . . ?
C18 C19 C20 120.59(19) . . ?
C20 C19 H19 119.7 . . ?
C19 C20 H20 119.8 . . ?
C21 C20 C19 120.4(2) . . ?
C21 C20 H20 119.8 . . ?
C20 C21 P1 134.04(16) . . ?
C20 C21 C22 119.33(18) . . ?
C22 C21 P1 106.56(13) . . ?
C14 C22 C21 121.70(17) . . ?
C23 C22 C14 119.45(18) . . ?
C23 C22 C21 118.85(18) . . ?
C18 C23 C17 115.21(19) . . ?
C22 C23 C17 122.4(2) . . ?
C22 C23 C18 122.4(2) . . ?
C17 C24 H24A 105.8(18) . . ?
C17 C24 H24B 112(2) . . ?
C17 C24 C25 105.4(2) . . ?
H24A C24 H24B 110(3) . . ?
C25 C24 H24A 112.8(19) . . ?
C25 C24 H24B 111(2) . . ?
C18 C25 C24 105.77(19) . . ?
C18 C25 H25A 113.4(19) . . ?
C18 C25 H25B 107.2(18) . . ?
C24 C25 H25A 109.7(19) . . ?
C24 C25 H25B 116.0(18) . . ?
H25A C25 H25B 105(3) . . ?
C27 C26 P1 118.67(17) . . ?
C31 C26 P1 121.81(18) . . ?
C31 C26 C27 119.3(2) . . ?
C26 C27 H27 120.0 . . ?
C28 C27 C26 119.9(2) . . ?
C28 C27 H27 120.0 . . ?
C27 C28 H28 119.8 . . ?
C29 C28 C27 120.5(3) . . ?
C29 C28 H28 119.8 . . ?
C28 C29 H29 120.2 . . ?
C30 C29 C28 119.7(2) . . ?
C30 C29 H29 120.2 . . ?
C29 C30 H30 119.4 . . ?
C29 C30 C31 121.2(3) . . ?
C31 C30 H30 119.4 . . ?
C26 C31 C30 119.4(3) . . ?
C26 C31 H31 120.3 . . ?
C30 C31 H31 120.3 . . ?
C33 C32 P1 118.96(16) . . ?
C33 C32 C37 119.8(2) . . ?
C37 C32 P1 121.17(17) . . ?
C32 C33 H33 120.2 . . ?
C32 C33 C34 119.6(2) . . ?
C34 C33 H33 120.2 . . ?
C33 C34 H34 119.8 . . ?
C35 C34 C33 120.3(2) . . ?
C35 C34 H34 119.8 . . ?
C34 C35 H35 119.7 . . ?
C34 C35 C36 120.6(2) . . ?
C36 C35 H35 119.7 . . ?
C35 C36 H36 119.9 . . ?
C35 C36 C37 120.1(2) . . ?
C37 C36 H36 119.9 . . ?
C32 C37 H37 120.2 . . ?
C36 C37 C32 119.5(2) . . ?
C36 C37 H37 120.2 . . ?
F1 B1 F3 110.7(2) . . ?
F1 B1 F4 107.1(2) . . ?
F2 B1 F1 112.2(2) . . ?
F2 B1 F3 111.5(2) . . ?
F2 B1 F4 108.6(2) . . ?
F3 B1 F4 106.5(2) . . ?

loop_
_geom_bond_atom_site_label_1
_geom_bond_atom_site_label_2
_geom_bond_distance
_geom_bond_site_symmetry_2
_geom_bond_publ_flag
P1 C9 1.9404(18) . ?
P1 C21 1.7684(19) . ?
P1 C26 1.787(2) . ?
P1 C32 1.779(2) . ?
O1 C11 1.390(2) . ?
O1 C13 1.377(2) . ?
C1 H1 0.9500 . ?
C1 C2 1.386(3) . ?
C1 C10 1.399(3) . ?
C2 H2 0.9500 . ?
C2 C3 1.389(3) . ?
C3 H3 0.9500 . ?
C3 C4 1.382(3) . ?
C4 H4 0.9500 . ?
C4 C11 1.389(3) . ?
C5 H5 0.9500 . ?
C5 C6 1.379(3) . ?
C5 C13 1.387(3) . ?
C6 H6 0.9500 . ?
C6 C7 1.387(4) . ?
C7 H7 0.9500 . ?
C7 C8 1.379(3) . ?
C8 H8 0.9500 . ?
C8 C12 1.387(3) . ?
C9 C10 1.532(2) . ?
C9 C12 1.509(2) . ?
C9 C14 1.540(2) . ?
C10 C11 1.385(3) . ?
C12 C13 1.392(3) . ?
C14 C15 1.384(3) . ?
C14 C22 1.402(3) . ?
C15 H15 0.9500 . ?
C15 C16 1.424(3) . ?
C16 H16 0.9500 . ?
C16 C17 1.368(4) . ?
C17 C23 1.401(3) . ?
C17 C24 1.522(3) . ?
C18 C19 1.374(4) . ?
C18 C23 1.398(3) . ?
C18 C25 1.521(3) . ?
C19 H19 0.9500 . ?
C19 C20 1.420(3) . ?
C20 H20 0.9500 . ?
C20 C21 1.392(3) . ?
C21 C22 1.407(3) . ?
C22 C23 1.396(3) . ?
C24 H24A 0.98(3) . ?
C24 H24B 0.98(3) . ?
C24 C25 1.546(5) . ?
C25 H25A 0.90(3) . ?
C25 H25B 0.98(3) . ?
C26 C27 1.395(3) . ?
C26 C31 1.391(3) . ?
C27 H27 0.9500 . ?
C27 C28 1.386(3) . ?
C28 H28 0.9500 . ?
C28 C29 1.379(4) . ?
C29 H29 0.9500 . ?
C29 C30 1.361(5) . ?
C30 H30 0.9500 . ?
C30 C31 1.392(4) . ?
C31 H31 0.9500 . ?
C32 C33 1.391(3) . ?
C32 C37 1.405(3) . ?
C33 H33 0.9500 . ?
C33 C34 1.392(3) . ?
C34 H34 0.9500 . ?
C34 C35 1.375(4) . ?
C35 H35 0.9500 . ?
C35 C36 1.380(4) . ?
C36 H36 0.9500 . ?
C36 C37 1.388(3) . ?
C37 H37 0.9500 . ?
F1 B1 1.378(3) . ?
F2 B1 1.374(3) . ?
F3 B1 1.383(3) . ?
F4 B1 1.389(3) . ?

loop_
_geom_torsion_atom_site_label_1
_geom_torsion_atom_site_label_2
_geom_torsion_atom_site_label_3
_geom_torsion_atom_site_label_4
_geom_torsion
_geom_torsion_site_symmetry_1
_geom_torsion_site_symmetry_2
_geom_torsion_site_symmetry_3
_geom_torsion_site_symmetry_4
_geom_torsion_publ_flag
P1 C9 C10 C1 79.7(2) . . . . ?
P1 C9 C10 C11 -97.79(18) . . . . ?
P1 C9 C12 C8 -81.6(2) . . . . ?
P1 C9 C12 C13 93.16(18) . . . . ?
P1 C9 C14 C15 -179.86(18) . . . . ?
P1 C9 C14 C22 1.39(17) . . . . ?
P1 C21 C22 C14 -0.2(2) . . . . ?
P1 C21 C22 C23 -179.32(14) . . . . ?
P1 C26 C27 C28 -173.8(2) . . . . ?
P1 C26 C31 C30 173.0(2) . . . . ?
P1 C32 C33 C34 178.99(17) . . . . ?
P1 C32 C37 C36 -178.71(18) . . . . ?
C1 C2 C3 C4 0.3(3) . . . . ?
C1 C10 C11 O1 -175.16(19) . . . . ?
C1 C10 C11 C4 1.0(3) . . . . ?
C2 C1 C10 C9 -176.87(19) . . . . ?
C2 C1 C10 C11 0.7(3) . . . . ?
C2 C3 C4 C11 1.3(3) . . . . ?
C3 C4 C11 O1 174.4(2) . . . . ?
C3 C4 C11 C10 -2.0(3) . . . . ?
C5 C6 C7 C8 1.6(4) . . . . ?
C6 C5 C13 O1 179.0(2) . . . . ?
C6 C5 C13 C12 -1.4(4) . . . . ?
C6 C7 C8 C12 0.8(4) . . . . ?
C7 C8 C12 C9 171.4(2) . . . . ?
C7 C8 C12 C13 -3.4(3) . . . . ?
C8 C12 C13 O1 -176.7(2) . . . . ?
C8 C12 C13 C5 3.7(3) . . . . ?
C9 P1 C21 C20 -175.8(2) . . . . ?
C9 P1 C21 C22 0.90(14) . . . . ?
C9 P1 C26 C27 88.11(19) . . . . ?
C9 P1 C26 C31 -86.0(2) . . . . ?
C9 P1 C32 C33 -116.98(16) . . . . ?
C9 P1 C32 C37 60.65(19) . . . . ?
C9 C10 C11 O1 2.5(3) . . . . ?
C9 C10 C11 C4 178.60(19) . . . . ?
C9 C12 C13 O1 8.4(3) . . . . ?
C9 C12 C13 C5 -171.22(19) . . . . ?
C9 C14 C15 C16 -178.66(19) . . . . ?
C9 C14 C22 C21 -0.9(2) . . . . ?
C9 C14 C22 C23 178.21(16) . . . . ?
C10 C1 C2 C3 -1.3(3) . . . . ?
C10 C9 C12 C8 157.07(19) . . . . ?
C10 C9 C12 C13 -28.2(2) . . . . ?
C10 C9 C14 C15 -62.5(2) . . . . ?
C10 C9 C14 C22 118.73(17) . . . . ?
C11 O1 C13 C5 -160.8(2) . . . . ?
C11 O1 C13 C12 19.5(3) . . . . ?
C12 C9 C10 C1 -159.52(18) . . . . ?
C12 C9 C10 C11 23.0(2) . . . . ?
C12 C9 C14 C15 63.2(2) . . . . ?
C12 C9 C14 C22 -115.56(17) . . . . ?
C13 O1 C11 C4 158.59(19) . . . . ?
C13 O1 C11 C10 -25.1(3) . . . . ?
C13 C5 C6 C7 -1.3(4) . . . . ?
C14 C9 C10 C1 -31.8(2) . . . . ?
C14 C9 C10 C11 150.71(18) . . . . ?
C14 C9 C12 C8 30.3(3) . . . . ?
C14 C9 C12 C13 -154.92(17) . . . . ?
C14 C15 C16 C17 0.6(3) . . . . ?
C14 C22 C23 C17 0.7(3) . . . . ?
C14 C22 C23 C18 -178.09(18) . . . . ?
C15 C14 C22 C21 -179.82(18) . . . . ?
C15 C14 C22 C23 -0.7(3) . . . . ?
C15 C16 C17 C23 -0.6(3) . . . . ?
C15 C16 C17 C24 178.4(2) . . . . ?
C16 C17 C23 C18 178.83(19) . . . . ?
C16 C17 C23 C22 0.0(3) . . . . ?
C16 C17 C24 C25 179.7(2) . . . . ?
C17 C24 C25 C18 2.3(2) . . . . ?
C18 C19 C20 C21 0.7(3) . . . . ?
C19 C18 C23 C17 -178.04(18) . . . . ?
C19 C18 C23 C22 0.8(3) . . . . ?
C19 C18 C25 C24 177.4(2) . . . . ?
C19 C20 C21 P1 177.54(16) . . . . ?
C19 C20 C21 C22 1.2(3) . . . . ?
C20 C21 C22 C14 177.11(17) . . . . ?
C20 C21 C22 C23 -2.0(3) . . . . ?
C21 P1 C26 C27 -17.4(2) . . . . ?
C21 P1 C26 C31 168.40(19) . . . . ?
C21 P1 C32 C33 -8.6(2) . . . . ?
C21 P1 C32 C37 168.98(17) . . . . ?
C21 C22 C23 C17 179.85(18) . . . . ?
C21 C22 C23 C18 1.1(3) . . . . ?
C22 C14 C15 C16 0.0(3) . . . . ?
C23 C17 C24 C25 -1.2(2) . . . . ?
C23 C18 C19 C20 -1.7(3) . . . . ?
C23 C18 C25 C24 -2.5(2) . . . . ?
C24 C17 C23 C18 -0.4(2) . . . . ?
C24 C17 C23 C22 -179.28(18) . . . . ?
C25 C18 C19 C20 178.3(2) . . . . ?
C25 C18 C23 C17 1.9(2) . . . . ?
C25 C18 C23 C22 -179.23(18) . . . . ?
C26 P1 C21 C20 -61.3(2) . . . . ?
C26 P1 C21 C22 115.37(14) . . . . ?
C26 P1 C32 C33 117.46(17) . . . . ?
C26 P1 C32 C37 -64.9(2) . . . . ?
C26 C27 C28 C29 0.8(4) . . . . ?
C27 C26 C31 C30 -1.2(4) . . . . ?
C27 C28 C29 C30 -1.4(4) . . . . ?
C28 C29 C30 C31 0.8(4) . . . . ?
C29 C30 C31 C26 0.5(4) . . . . ?
C31 C26 C27 C28 0.5(4) . . . . ?
C32 P1 C21 C20 66.6(2) . . . . ?
C32 P1 C21 C22 -116.67(13) . . . . ?
C32 P1 C26 C27 -145.42(18) . . . . ?
C32 P1 C26 C31 40.4(2) . . . . ?
C32 C33 C34 C35 -0.7(3) . . . . ?
C33 C32 C37 C36 -1.1(3) . . . . ?
C33 C34 C35 C36 -0.3(4) . . . . ?
C34 C35 C36 C37 0.5(4) . . . . ?
C35 C36 C37 C32 0.2(4) . . . . ?
C37 C32 C33 C34 1.3(3) . . . . ?
